data_4113026
loop_
_publ_author_name
'Mitsuo Kira'
'Yumiko Sekiguchi'
'Takeaki Iwamoto'
'Chizuko Kabuto'

_publ_contact_author_address
;
Department of Chemistry, Graduate School of Science,
Tohoku University
;
_publ_contact_author_email ' mkira@si.chem.tohoku.ac.jp '
_publ_contact_author_fax ' +81-22-217-6589 '
_publ_contact_author_name ' Mitsuo Kira'
_publ_contact_author_phone ' +81-22-217-6585 '
_publ_section_title
;
 14-Electron Disilene Palladium Complex Having Strong \p-Complex Character
;
_journal_name_full 'Journal of the American Chemical Society'
_journal_page_first 12778
_journal_page_last 12779
_journal_paper_doi 10.1021/ja046354y
_journal_volume 126
_journal_year 2004
_chemical_formula_moiety 'C49 H100 P Pd Si6'
_chemical_formula_sum 'C49 H100 P Pd Si6'
_chemical_formula_weight 995.23
_chemical_name_systematic
; 
 ? 
;
_space_group_IT_number 2
_symmetry_cell_setting triclinic
_symmetry_Int_Tables_number 2
_symmetry_space_group_name_Hall '-P 1'
_symmetry_space_group_name_H-M 'P -1'
_atom_sites_solution_hydrogens geom
_atom_sites_solution_primary direct
_atom_sites_solution_secondary difmap
_audit_creation_method SHELXL-97
_cell_angle_alpha 76.653(8)
_cell_angle_beta 71.024(7)
_cell_angle_gamma 85.812(9)
_cell_formula_units_Z 2
_cell_length_a 12.0473(2)
_cell_length_b 12.7355(4)
_cell_length_c 20.39520(10)
_cell_measurement_reflns_used 9071
_cell_measurement_temperature 150(2)
_cell_measurement_theta_max 31.0
_cell_measurement_theta_min 3.1
_cell_volume 2879.21(19)
_computing_cell_refinement 'CrystalClear (Rigaku Corp., 2000)'
_computing_data_collection 'CrystalClear (Rigaku Corp., 2000)'
_computing_data_reduction 'CrystalClear (Rigaku Corp., 2000)'
_computing_molecular_graphics 'Ortep-3 for Windows (Farrugia, 1997)'
_computing_publication_material 'SHELXL-97 (Sheldrick, 1997)'
_computing_structure_refinement 'SHELXL-97 (Sheldrick, 1997)'
_computing_structure_solution 'SHELXS-97 (Sheldrick, 1990)'
_diffrn_ambient_temperature 150(2)
_diffrn_detector_area_resol_mean 14.62
_diffrn_measured_fraction_theta_full 0.968
_diffrn_measured_fraction_theta_max 0.968
_diffrn_measurement_device_type 'Rigaku/MSC Mercury CCD'
_diffrn_measurement_method \w
_diffrn_radiation_monochromator graphite
_diffrn_radiation_source 'fine-focus sealed tube'
_diffrn_radiation_type MoK\a
_diffrn_radiation_wavelength 0.71070
_diffrn_reflns_av_R_equivalents 0.0279
_diffrn_reflns_av_sigmaI/netI 0.0504
_diffrn_reflns_limit_h_max 14
_diffrn_reflns_limit_h_min -14
_diffrn_reflns_limit_k_max 15
_diffrn_reflns_limit_k_min -15
_diffrn_reflns_limit_l_max 18
_diffrn_reflns_limit_l_min -25
_diffrn_reflns_number 20760
_diffrn_reflns_theta_full 26.00
_diffrn_reflns_theta_max 26.00
_diffrn_reflns_theta_min 3.11
_exptl_absorpt_coefficient_mu 0.504
_exptl_absorpt_correction_T_max 0.9514
_exptl_absorpt_correction_T_min 0.8844
_exptl_absorpt_correction_type multi-scan
_exptl_crystal_colour red
_exptl_crystal_density_diffrn 1.140
_exptl_crystal_description plate
_exptl_crystal_F_000 1064
_exptl_crystal_size_max 0.250
_exptl_crystal_size_mid 0.200
_exptl_crystal_size_min 0.100
_refine_diff_density_max 0.814
_refine_diff_density_min -0.488
_refine_diff_density_rms 0.072
_refine_ls_extinction_method none
_refine_ls_goodness_of_fit_ref 1.070
_refine_ls_hydrogen_treatment mixed
_refine_ls_matrix_type full
_refine_ls_number_parameters 504
_refine_ls_number_reflns 10965
_refine_ls_number_restraints 0
_refine_ls_restrained_S_all 1.070
_refine_ls_R_factor_all 0.0620
_refine_ls_R_factor_gt 0.0463
_refine_ls_shift/su_max 0.001
_refine_ls_shift/su_mean 0.000
_refine_ls_structure_factor_coef Fsqd
_refine_ls_weighting_details 'calc w=1/[\s^2^(Fo^2^)+(0.0270P)^2^+4.6513P] where P=(Fo^2^+2Fc^2^)/3'
_refine_ls_weighting_scheme calc
_refine_ls_wR_factor_gt 0.0903
_refine_ls_wR_factor_ref 0.0962
_reflns_number_gt 9338
_reflns_number_total 10965
_reflns_threshold_expression >2sigma(I)
_cod_data_source_file ja046354ysi20040818_110557.cif
_cod_data_source_block (Cy3P)Pd(disilene)
_cod_original_sg_symbol_H-M 'P -1 '
_cod_database_code 4113026

loop_
_symmetry_equiv_pos_as_xyz
'x, y, z'
'-x, -y, -z'

loop_
_atom_site_label
_atom_site_type_symbol
_atom_site_fract_x
_atom_site_fract_y
_atom_site_fract_z
_atom_site_U_iso_or_equiv
_atom_site_adp_type
_atom_site_occupancy
_atom_site_symmetry_multiplicity
_atom_site_calc_flag
_atom_site_refinement_flags
_atom_site_disorder_assembly
_atom_site_disorder_group
Pd Pd 0.42492(2) -0.255485(19) 0.269885(12) 0.01632(7) Uani 1 1 d . . .
P P 0.47073(7) -0.09170(6) 0.29412(4) 0.01669(17) Uani 1 1 d . . .
Si1 Si 0.55035(7) -0.39954(7) 0.23821(4) 0.01614(18) Uani 1 1 d . . .
Si2 Si 0.35508(7) -0.42297(7) 0.26073(4) 0.01568(18) Uani 1 1 d . . .
Si3 Si 0.68330(7) -0.32963(7) 0.12211(5) 0.02061(19) Uani 1 1 d . . .
Si4 Si 0.64773(7) -0.46810(7) 0.32431(5) 0.01822(18) Uani 1 1 d . . .
Si5 Si 0.21923(7) -0.49909(7) 0.37331(4) 0.01800(18) Uani 1 1 d . . .
Si6 Si 0.26743(8) -0.40860(7) 0.17034(5) 0.02134(19) Uani 1 1 d . . .
C1 C 0.1837(3) -0.6514(3) 0.39149(17) 0.0239(7) Uani 1 1 d . . .
C2 C 0.2045(3) -0.2677(3) 0.14512(18) 0.0268(8) Uani 1 1 d . . .
C3 C 0.6459(3) -0.6227(3) 0.35186(17) 0.0231(7) Uani 1 1 d . . .
C4 C 0.7720(3) -0.4375(3) 0.07523(18) 0.0283(8) Uani 1 1 d . . .
C5 C 0.0787(3) -0.4196(3) 0.38181(18) 0.0287(8) Uani 1 1 d . . .
H1 H 0.0219 -0.4462 0.4288 0.043 Uiso 1 1 calc R . .
H2 H 0.0463 -0.4281 0.3451 0.043 Uiso 1 1 calc R . .
H3 H 0.0949 -0.3431 0.3760 0.043 Uiso 1 1 calc R . .
C6 C 0.2654(3) -0.4731(3) 0.44758(17) 0.0278(8) Uani 1 1 d . . .
H4 H 0.2848 -0.3965 0.4381 0.042 Uiso 1 1 calc R . .
H5 H 0.3345 -0.5169 0.4510 0.042 Uiso 1 1 calc R . .
H6 H 0.2011 -0.4922 0.4924 0.042 Uiso 1 1 calc R . .
C7 C 0.1411(3) -0.5069(3) 0.20044(19) 0.0317(8) Uani 1 1 d . . .
H7 H 0.1041 -0.4978 0.1632 0.048 Uiso 1 1 calc R . .
H8 H 0.0832 -0.4929 0.2441 0.048 Uiso 1 1 calc R . .
H9 H 0.1704 -0.5808 0.2097 0.048 Uiso 1 1 calc R . .
C8 C 0.3717(3) -0.4489(3) 0.08916(18) 0.0337(8) Uani 1 1 d . . .
H10 H 0.4036 -0.5206 0.1029 0.051 Uiso 1 1 calc R . .
H11 H 0.4361 -0.3965 0.0668 0.051 Uiso 1 1 calc R . .
H12 H 0.3299 -0.4507 0.0555 0.051 Uiso 1 1 calc R . .
C9 C 0.5796(3) -0.4107(3) 0.40553(17) 0.0247(7) Uani 1 1 d . . .
H13 H 0.6212 -0.4381 0.4401 0.037 Uiso 1 1 calc R . .
H14 H 0.4969 -0.4323 0.4268 0.037 Uiso 1 1 calc R . .
H15 H 0.5852 -0.3318 0.3920 0.037 Uiso 1 1 calc R . .
C10 C 0.8061(3) -0.4235(3) 0.29135(19) 0.0289(8) Uani 1 1 d . . .
H16 H 0.8104 -0.3448 0.2746 0.043 Uiso 1 1 calc R . .
H17 H 0.8502 -0.4575 0.2521 0.043 Uiso 1 1 calc R . .
H18 H 0.8399 -0.4448 0.3302 0.043 Uiso 1 1 calc R . .
C11 C 0.6075(3) -0.2443(3) 0.06140(18) 0.0303(8) Uani 1 1 d . . .
H19 H 0.5517 -0.1961 0.0870 0.045 Uiso 1 1 calc R . .
H20 H 0.5655 -0.2909 0.0453 0.045 Uiso 1 1 calc R . .
H21 H 0.6659 -0.2011 0.0202 0.045 Uiso 1 1 calc R . .
C12 C 0.7877(3) -0.2329(3) 0.12924(19) 0.0321(8) Uani 1 1 d . . .
H22 H 0.8399 -0.2011 0.0817 0.048 Uiso 1 1 calc R . .
H23 H 0.8344 -0.2718 0.1585 0.048 Uiso 1 1 calc R . .
H24 H 0.7429 -0.1757 0.1512 0.048 Uiso 1 1 calc R . .
C13 C 0.0564(3) -0.6679(3) 0.3950(2) 0.0343(9) Uani 1 1 d . . .
H25 H 0.0410 -0.7452 0.4032 0.052 Uiso 1 1 calc R . .
H26 H 0.0448 -0.6305 0.3500 0.052 Uiso 1 1 calc R . .
H27 H 0.0022 -0.6387 0.4339 0.052 Uiso 1 1 calc R . .
C14 C 0.1963(3) -0.7110(3) 0.46348(19) 0.0341(9) Uani 1 1 d . . .
H28 H 0.1408 -0.6809 0.5016 0.051 Uiso 1 1 calc R . .
H29 H 0.2765 -0.7023 0.4633 0.051 Uiso 1 1 calc R . .
H30 H 0.1794 -0.7879 0.4714 0.051 Uiso 1 1 calc R . .
C15 C 0.2652(3) -0.7055(3) 0.3336(2) 0.0350(9) Uani 1 1 d . . .
H31 H 0.2438 -0.7818 0.3443 0.053 Uiso 1 1 calc R . .
H32 H 0.3467 -0.6997 0.3321 0.053 Uiso 1 1 calc R . .
H33 H 0.2571 -0.6696 0.2874 0.053 Uiso 1 1 calc R . .
C16 C 0.1537(4) -0.2637(4) 0.0844(2) 0.0499(11) Uani 1 1 d . . .
H34 H 0.1189 -0.1927 0.0730 0.075 Uiso 1 1 calc R . .
H35 H 0.0933 -0.3196 0.0993 0.075 Uiso 1 1 calc R . .
H36 H 0.2166 -0.2765 0.0423 0.075 Uiso 1 1 calc R . .
C17 C 0.1071(3) -0.2420(3) 0.2095(2) 0.0428(10) Uani 1 1 d . . .
H37 H 0.1385 -0.2466 0.2488 0.064 Uiso 1 1 calc R . .
H38 H 0.0428 -0.2940 0.2241 0.064 Uiso 1 1 calc R . .
H39 H 0.0776 -0.1689 0.1967 0.064 Uiso 1 1 calc R . .
C18 C 0.2992(3) -0.1807(3) 0.1200(2) 0.0348(9) Uani 1 1 d . . .
H40 H 0.2643 -0.1097 0.1085 0.052 Uiso 1 1 calc R . .
H41 H 0.3608 -0.1943 0.0777 0.052 Uiso 1 1 calc R . .
H42 H 0.3332 -0.1824 0.1578 0.052 Uiso 1 1 calc R . .
C19 C 0.5242(3) -0.6637(3) 0.3999(2) 0.0415(10) Uani 1 1 d . . .
H43 H 0.4661 -0.6354 0.3760 0.062 Uiso 1 1 calc R . .
H44 H 0.5049 -0.6393 0.4445 0.062 Uiso 1 1 calc R . .
H45 H 0.5233 -0.7427 0.4100 0.062 Uiso 1 1 calc R . .
C20 C 0.6780(4) -0.6718(3) 0.2866(2) 0.0468(11) Uani 1 1 d . . .
H46 H 0.7568 -0.6478 0.2552 0.070 Uiso 1 1 calc R . .
H47 H 0.6211 -0.6484 0.2610 0.070 Uiso 1 1 calc R . .
H48 H 0.6766 -0.7507 0.3015 0.070 Uiso 1 1 calc R . .
C21 C 0.7332(4) -0.6616(3) 0.3926(3) 0.0524(12) Uani 1 1 d . . .
H49 H 0.7263 -0.7400 0.4103 0.079 Uiso 1 1 calc R . .
H50 H 0.7160 -0.6265 0.4328 0.079 Uiso 1 1 calc R . .
H51 H 0.8132 -0.6432 0.3609 0.079 Uiso 1 1 calc R . .
C22 C 0.6928(3) -0.5307(3) 0.0833(2) 0.0358(9) Uani 1 1 d . . .
H52 H 0.7394 -0.5852 0.0591 0.054 Uiso 1 1 calc R . .
H53 H 0.6310 -0.5038 0.0622 0.054 Uiso 1 1 calc R . .
H54 H 0.6569 -0.5632 0.1339 0.054 Uiso 1 1 calc R . .
C23 C 0.8703(3) -0.4818(3) 0.1063(2) 0.0450(10) Uani 1 1 d . . .
H55 H 0.8366 -0.5100 0.1576 0.068 Uiso 1 1 calc R . .
H56 H 0.9260 -0.4238 0.0975 0.068 Uiso 1 1 calc R . .
H57 H 0.9112 -0.5399 0.0836 0.068 Uiso 1 1 calc R . .
C24 C 0.8272(4) -0.3880(4) -0.0044(2) 0.0503(11) Uani 1 1 d . . .
H58 H 0.8769 -0.4419 -0.0278 0.075 Uiso 1 1 calc R . .
H59 H 0.8750 -0.3253 -0.0105 0.075 Uiso 1 1 calc R . .
H60 H 0.7649 -0.3654 -0.0259 0.075 Uiso 1 1 calc R . .
C25 C 0.3279(3) -0.0532(2) 0.35246(16) 0.0181(6) Uani 1 1 d . . .
H61 H 0.3328 0.0230 0.3565 0.022 Uiso 1 1 calc R . .
C26 C 0.2328(3) -0.0610(3) 0.31841(18) 0.0268(7) Uani 1 1 d . . .
H62 H 0.2523 -0.0107 0.2713 0.032 Uiso 1 1 calc R . .
H63 H 0.2318 -0.1351 0.3111 0.032 Uiso 1 1 calc R . .
C27 C 0.1112(3) -0.0339(3) 0.36469(19) 0.0328(8) Uani 1 1 d . . .
H64 H 0.1096 0.0427 0.3677 0.039 Uiso 1 1 calc R . .
H65 H 0.0521 -0.0437 0.3424 0.039 Uiso 1 1 calc R . .
C28 C 0.0793(3) -0.1052(3) 0.43925(19) 0.0307(8) Uani 1 1 d . . .
H66 H 0.0710 -0.1809 0.4369 0.037 Uiso 1 1 calc R . .
H67 H 0.0030 -0.0818 0.4689 0.037 Uiso 1 1 calc R . .
C29 C 0.1735(3) -0.0984(3) 0.47318(18) 0.0295(8) Uani 1 1 d . . .
H68 H 0.1534 -0.1486 0.5204 0.035 Uiso 1 1 calc R . .
H69 H 0.1755 -0.0244 0.4803 0.035 Uiso 1 1 calc R . .
C30 C 0.2947(3) -0.1269(3) 0.42708(17) 0.0244(7) Uani 1 1 d . . .
H70 H 0.2947 -0.2030 0.4232 0.029 Uiso 1 1 calc R . .
H71 H 0.3539 -0.1194 0.4499 0.029 Uiso 1 1 calc R . .
C31 C 0.5181(3) 0.0276(2) 0.21834(16) 0.0214(7) Uani 1 1 d . . .
H72 H 0.6051 0.0330 0.2064 0.026 Uiso 1 1 calc R . .
C32 C 0.4684(3) 0.1372(2) 0.23267(17) 0.0252(7) Uani 1 1 d . . .
H73 H 0.3820 0.1365 0.2443 0.030 Uiso 1 1 calc R . .
H74 H 0.4865 0.1503 0.2741 0.030 Uiso 1 1 calc R . .
C33 C 0.5202(3) 0.2280(3) 0.16831(19) 0.0343(9) Uani 1 1 d . . .
H75 H 0.4842 0.2974 0.1784 0.041 Uiso 1 1 calc R . .
H76 H 0.6057 0.2331 0.1595 0.041 Uiso 1 1 calc R . .
C34 C 0.4994(4) 0.2094(3) 0.1023(2) 0.0437(10) Uani 1 1 d . . .
H77 H 0.4142 0.2130 0.1089 0.052 Uiso 1 1 calc R . .
H78 H 0.5387 0.2671 0.0610 0.052 Uiso 1 1 calc R . .
C35 C 0.5461(4) 0.1007(3) 0.08765(19) 0.0422(10) Uani 1 1 d . . .
H79 H 0.6328 0.1009 0.0745 0.051 Uiso 1 1 calc R . .
H80 H 0.5255 0.0885 0.0468 0.051 Uiso 1 1 calc R . .
C36 C 0.4967(3) 0.0085(3) 0.15168(17) 0.0321(8) Uani 1 1 d . . .
H81 H 0.5343 -0.0600 0.1410 0.038 Uiso 1 1 calc R . .
H82 H 0.4113 0.0018 0.1609 0.038 Uiso 1 1 calc R . .
C37 C 0.5735(3) -0.0945(2) 0.34520(16) 0.0189(6) Uani 1 1 d . . .
H83 H 0.5459 -0.1544 0.3882 0.023 Uiso 1 1 calc R . .
C38 C 0.6978(3) -0.1253(3) 0.30393(18) 0.0272(8) Uani 1 1 d . . .
H84 H 0.6943 -0.1925 0.2881 0.033 Uiso 1 1 calc R . .
H85 H 0.7301 -0.0675 0.2611 0.033 Uiso 1 1 calc R . .
C39 C 0.7789(3) -0.1421(3) 0.3496(2) 0.0334(8) Uani 1 1 d . . .
H86 H 0.7514 -0.2050 0.3897 0.040 Uiso 1 1 calc R . .
H87 H 0.8593 -0.1577 0.3207 0.040 Uiso 1 1 calc R . .
C40 C 0.7814(3) -0.0423(3) 0.3786(2) 0.0369(9) Uani 1 1 d . . .
H88 H 0.8304 -0.0569 0.4104 0.044 Uiso 1 1 calc R . .
H89 H 0.8172 0.0187 0.3387 0.044 Uiso 1 1 calc R . .
C41 C 0.6580(3) -0.0115(3) 0.4196(2) 0.0327(8) Uani 1 1 d . . .
H90 H 0.6615 0.0554 0.4358 0.039 Uiso 1 1 calc R . .
H91 H 0.6250 -0.0696 0.4621 0.039 Uiso 1 1 calc R . .
C42 C 0.5776(3) 0.0066(3) 0.37294(18) 0.0260(7) Uani 1 1 d . . .
H92 H 0.4974 0.0242 0.4011 0.031 Uiso 1 1 calc R . .
H93 H 0.6071 0.0683 0.3323 0.031 Uiso 1 1 calc R . .
C43 C -0.1110(8) 0.0804(7) 0.0947(5) 0.058(2) Uiso 0.611(7) 1 d P A 1
C44 C -0.0255(4) 0.1173(5) 0.1266(3) 0.056(2) Uiso 0.611(7) 1 d PG A 1
C45 C 0.0924(4) 0.0887(4) 0.1076(3) 0.052(2) Uiso 0.611(7) 1 d PG A 1
C46 C 0.1650(4) 0.1191(5) 0.1409(3) 0.068(3) Uiso 0.611(7) 1 d PG A 1
C47 C 0.1196(5) 0.1782(5) 0.1931(3) 0.064(2) Uiso 0.611(7) 1 d PG A 1
C48 C 0.0017(6) 0.2068(5) 0.2121(3) 0.084(3) Uiso 0.611(7) 1 d PG A 1
C49 C -0.0708(4) 0.1764(5) 0.1788(3) 0.069(3) Uiso 0.611(7) 1 d PG A 1
C50 C 0.0458(16) 0.1984(14) 0.2268(9) 0.085(5) Uiso 0.389(7) 1 d P A 2
C51 C 0.0105(9) 0.1600(9) 0.1702(5) 0.056(3) Uiso 0.389(7) 1 d PG A 2
C52 C -0.0922(9) 0.1923(9) 0.1542(6) 0.087(5) Uiso 0.389(7) 1 d PG A 2
C53 C -0.1190(9) 0.1531(10) 0.1029(7) 0.092(5) Uiso 0.389(7) 1 d PG A 2
C54 C -0.0432(13) 0.0817(11) 0.0676(6) 0.113(7) Uiso 0.389(7) 1 d PG A 2
C55 C 0.0595(12) 0.0494(11) 0.0837(7) 0.143(9) Uiso 0.389(7) 1 d PG A 2
C56 C 0.0863(9) 0.0886(11) 0.1350(7) 0.127(8) Uiso 0.389(7) 1 d PG A 2

loop_
_atom_site_aniso_label
_atom_site_aniso_U_11
_atom_site_aniso_U_22
_atom_site_aniso_U_33
_atom_site_aniso_U_23
_atom_site_aniso_U_13
_atom_site_aniso_U_12
Pd 0.01609(12) 0.01572(12) 0.01828(12) -0.00507(9) -0.00570(9) -0.00154(9)
P 0.0169(4) 0.0154(4) 0.0181(4) -0.0045(3) -0.0051(3) -0.0011(3)
Si1 0.0130(4) 0.0197(4) 0.0159(4) -0.0049(3) -0.0040(3) -0.0005(3)
Si2 0.0141(4) 0.0176(4) 0.0161(4) -0.0046(3) -0.0046(3) -0.0025(3)
Si3 0.0169(4) 0.0247(5) 0.0186(4) -0.0062(4) -0.0020(3) -0.0027(4)
Si4 0.0161(4) 0.0201(4) 0.0209(4) -0.0055(4) -0.0085(3) 0.0004(3)
Si5 0.0162(4) 0.0193(4) 0.0169(4) -0.0044(3) -0.0024(3) -0.0022(3)
Si6 0.0194(4) 0.0272(5) 0.0197(4) -0.0046(4) -0.0085(4) -0.0050(4)
C1 0.0194(16) 0.0225(17) 0.0255(17) -0.0020(14) -0.0022(14) -0.0065(13)
C2 0.0229(17) 0.0298(19) 0.0293(18) -0.0016(15) -0.0131(15) -0.0019(15)
C3 0.0250(17) 0.0210(17) 0.0273(18) -0.0067(14) -0.0135(14) 0.0031(14)
C4 0.0246(18) 0.033(2) 0.0255(18) -0.0111(15) -0.0014(14) -0.0020(15)
C5 0.0212(17) 0.032(2) 0.0299(19) -0.0106(15) -0.0029(15) 0.0045(15)
C6 0.0318(19) 0.0329(19) 0.0216(17) -0.0105(15) -0.0086(15) -0.0025(16)
C7 0.0306(19) 0.036(2) 0.034(2) -0.0029(16) -0.0183(16) -0.0105(16)
C8 0.032(2) 0.044(2) 0.0275(19) -0.0161(17) -0.0079(16) 0.0001(17)
C9 0.0296(18) 0.0242(18) 0.0223(17) -0.0061(14) -0.0103(14) -0.0008(14)
C10 0.0189(17) 0.033(2) 0.040(2) -0.0133(16) -0.0136(15) -0.0004(15)
C11 0.0301(19) 0.037(2) 0.0232(18) -0.0075(15) -0.0082(15) 0.0021(16)
C12 0.032(2) 0.034(2) 0.0297(19) -0.0069(16) -0.0069(16) -0.0102(16)
C13 0.0258(19) 0.032(2) 0.041(2) -0.0029(17) -0.0060(16) -0.0116(16)
C14 0.032(2) 0.029(2) 0.034(2) 0.0072(16) -0.0071(16) -0.0061(16)
C15 0.040(2) 0.0204(18) 0.042(2) -0.0105(16) -0.0042(18) -0.0067(16)
C16 0.056(3) 0.053(3) 0.052(3) 0.001(2) -0.040(2) -0.002(2)
C17 0.033(2) 0.041(2) 0.045(2) -0.0014(19) -0.0054(18) 0.0084(18)
C18 0.033(2) 0.029(2) 0.041(2) 0.0065(16) -0.0175(17) -0.0038(16)
C19 0.039(2) 0.025(2) 0.050(2) -0.0022(18) -0.0030(19) -0.0038(17)
C20 0.073(3) 0.022(2) 0.042(2) -0.0100(17) -0.011(2) 0.003(2)
C21 0.061(3) 0.032(2) 0.079(3) -0.003(2) -0.050(3) 0.007(2)
C22 0.036(2) 0.038(2) 0.036(2) -0.0219(18) -0.0061(17) -0.0007(17)
C23 0.028(2) 0.048(3) 0.065(3) -0.026(2) -0.015(2) 0.0111(19)
C24 0.048(3) 0.056(3) 0.031(2) -0.015(2) 0.0137(19) 0.001(2)
C25 0.0173(15) 0.0142(15) 0.0208(16) -0.0032(12) -0.0037(13) -0.0007(12)
C26 0.0203(17) 0.0332(19) 0.0266(18) -0.0037(15) -0.0086(14) -0.0013(15)
C27 0.0173(17) 0.042(2) 0.039(2) -0.0060(17) -0.0100(15) 0.0009(16)
C28 0.0190(17) 0.034(2) 0.036(2) -0.0086(16) -0.0016(15) -0.0044(15)
C29 0.0247(18) 0.035(2) 0.0235(18) -0.0062(15) -0.0006(14) -0.0020(15)
C30 0.0235(17) 0.0244(18) 0.0220(17) -0.0036(14) -0.0037(14) 0.0000(14)
C31 0.0201(16) 0.0221(17) 0.0202(16) -0.0040(13) -0.0039(13) -0.0039(13)
C32 0.0298(18) 0.0195(17) 0.0254(17) -0.0002(14) -0.0098(15) -0.0047(14)
C33 0.044(2) 0.0221(18) 0.033(2) 0.0040(15) -0.0137(18) -0.0071(17)
C34 0.055(3) 0.038(2) 0.031(2) 0.0130(17) -0.0158(19) -0.017(2)
C35 0.053(3) 0.048(2) 0.0220(19) -0.0009(17) -0.0105(18) -0.011(2)
C36 0.044(2) 0.032(2) 0.0199(17) -0.0037(15) -0.0106(16) -0.0063(17)
C37 0.0188(15) 0.0181(16) 0.0215(16) -0.0068(13) -0.0071(13) 0.0007(13)
C38 0.0200(17) 0.034(2) 0.0287(18) -0.0135(15) -0.0048(14) 0.0046(15)
C39 0.0207(17) 0.044(2) 0.040(2) -0.0149(18) -0.0135(16) 0.0072(16)
C40 0.0279(19) 0.047(2) 0.045(2) -0.0127(19) -0.0215(18) -0.0031(17)
C41 0.036(2) 0.033(2) 0.039(2) -0.0167(17) -0.0201(17) -0.0008(16)
C42 0.0279(18) 0.0242(18) 0.0318(19) -0.0121(15) -0.0136(15) 0.0018(15)

loop_
_atom_type_symbol
_atom_type_description
_atom_type_scat_dispersion_real
_atom_type_scat_dispersion_imag
_atom_type_scat_source
C C 0.0033 0.0016 'International Tables Vol C Tables 4.2.6.8 and 6.1.1.4'
H H 0.0000 0.0000 'International Tables Vol C Tables 4.2.6.8 and 6.1.1.4'
P P 0.1023 0.0942 'International Tables Vol C Tables 4.2.6.8 and 6.1.1.4'
Pd Pd -0.9988 1.0072 'International Tables Vol C Tables 4.2.6.8 and 6.1.1.4'
Si Si 0.0817 0.0704 'International Tables Vol C Tables 4.2.6.8 and 6.1.1.4'

loop_
_geom_angle_atom_site_label_1
_geom_angle_atom_site_label_2
_geom_angle_atom_site_label_3
_geom_angle
Si1 Pd P 128.94(3)
Si1 Pd Si2 56.83(3)
P Pd Si2 171.83(3)
C25 P C37 104.40(14)
C25 P C31 105.40(14)
C37 P C31 104.59(14)
C25 P Pd 102.84(10)
C37 P Pd 119.69(10)
C31 P Pd 118.19(10)
Si2 Si1 Pd 62.82(3)
Si2 Si1 Si4 122.90(5)
Pd Si1 Si4 110.66(4)
Si2 Si1 Si3 123.44(5)
Pd Si1 Si3 106.13(4)
Si4 Si1 Si3 112.98(4)
Si1 Si2 Si6 123.44(5)
Si1 Si2 Si5 125.44(5)
Si6 Si2 Si5 109.98(4)
Si1 Si2 Pd 60.35(3)
Si6 Si2 Pd 115.45(4)
Si5 Si2 Pd 107.35(4)
C11 Si3 C12 103.69(17)
C11 Si3 C4 107.87(16)
C12 Si3 C4 109.00(16)
C11 Si3 Si1 112.46(12)
C12 Si3 Si1 108.84(12)
C4 Si3 Si1 114.40(11)
C9 Si4 C10 104.44(15)
C9 Si4 C3 109.31(15)
C10 Si4 C3 107.39(15)
C9 Si4 Si1 110.16(11)
C10 Si4 Si1 111.98(12)
C3 Si4 Si1 113.16(10)
C6 Si5 C5 102.70(16)
C6 Si5 C1 109.27(15)
C5 Si5 C1 108.89(15)
C6 Si5 Si2 111.20(11)
C5 Si5 Si2 107.22(11)
C1 Si5 Si2 116.60(10)
C8 Si6 C7 104.15(17)
C8 Si6 C2 110.37(16)
C7 Si6 C2 106.51(16)
C8 Si6 Si2 111.75(12)
C7 Si6 Si2 110.66(11)
C2 Si6 Si2 112.92(11)
C15 C1 C14 108.3(3)
C15 C1 C13 107.8(3)
C14 C1 C13 107.1(3)
C15 C1 Si5 111.9(2)
C14 C1 Si5 110.5(2)
C13 C1 Si5 111.0(2)
C18 C2 C17 108.4(3)
C18 C2 C16 108.2(3)
C17 C2 C16 109.2(3)
C18 C2 Si6 111.3(2)
C17 C2 Si6 110.0(2)
C16 C2 Si6 109.7(3)
C19 C3 C20 107.9(3)
C19 C3 C21 108.2(3)
C20 C3 C21 109.3(3)
C19 C3 Si4 110.7(2)
C20 C3 Si4 110.5(2)
C21 C3 Si4 110.2(2)
C22 C4 C23 108.7(3)
C22 C4 C24 108.5(3)
C23 C4 C24 108.7(3)
C22 C4 Si3 110.5(2)
C23 C4 Si3 110.9(2)
C24 C4 Si3 109.6(3)
C30 C25 C26 109.4(3)
C30 C25 P 111.7(2)
C26 C25 P 108.5(2)
C27 C26 C25 111.8(3)
C28 C27 C26 111.5(3)
C27 C28 C29 110.7(3)
C28 C29 C30 111.6(3)
C29 C30 C25 111.1(3)
C32 C31 C36 110.2(3)
C32 C31 P 116.5(2)
C36 C31 P 111.1(2)
C33 C32 C31 111.1(3)
C34 C33 C32 111.5(3)
C35 C34 C33 111.2(3)
C34 C35 C36 112.2(3)
C35 C36 C31 111.4(3)
C42 C37 C38 110.1(3)
C42 C37 P 116.6(2)
C38 C37 P 111.3(2)
C39 C38 C37 111.4(3)
C40 C39 C38 111.1(3)
C41 C40 C39 111.0(3)
C40 C41 C42 110.9(3)
C37 C42 C41 110.6(3)
C45 C44 C49 120.0
C45 C44 C43 122.2(5)
C49 C44 C43 117.7(5)
C46 C45 C44 120.0
C45 C46 C47 120.0
C48 C47 C46 120.0
C47 C48 C49 120.0
C48 C49 C44 120.0
C52 C51 C56 120.0
C52 C51 C50 123.3(10)
C56 C51 C50 116.7(10)
C53 C52 C51 120.0
C52 C53 C54 120.0
C55 C54 C53 120.0
C54 C55 C56 120.0
C55 C56 C51 120.0

loop_
_geom_bond_atom_site_label_1
_geom_bond_atom_site_label_2
_geom_bond_distance
Pd Si1 2.3610(9)
Pd P 2.3919(8)
Pd Si2 2.4168(8)
P C25 1.852(3)
P C37 1.853(3)
P C31 1.868(3)
Si1 Si2 2.2740(11)
Si1 Si4 2.3885(12)
Si1 Si3 2.3945(12)
Si2 Si6 2.3725(12)
Si2 Si5 2.3770(12)
Si3 C11 1.875(3)
Si3 C12 1.883(3)
Si3 C4 1.916(3)
Si4 C9 1.881(3)
Si4 C10 1.887(3)
Si4 C3 1.918(3)
Si5 C6 1.876(3)
Si5 C5 1.887(3)
Si5 C1 1.941(3)
Si6 C8 1.879(3)
Si6 C7 1.891(3)
Si6 C2 1.921(4)
C1 C15 1.535(5)
C1 C14 1.539(5)
C1 C13 1.540(4)
C2 C18 1.527(5)
C2 C17 1.532(5)
C2 C16 1.539(5)
C3 C19 1.524(5)
C3 C20 1.526(5)
C3 C21 1.532(5)
C4 C22 1.524(5)
C4 C23 1.532(5)
C4 C24 1.538(5)
C25 C30 1.535(4)
C25 C26 1.540(4)
C26 C27 1.528(5)
C27 C28 1.522(5)
C28 C29 1.526(5)
C29 C30 1.528(4)
C31 C32 1.532(4)
C31 C36 1.537(4)
C32 C33 1.524(4)
C33 C34 1.518(5)
C34 C35 1.514(6)
C35 C36 1.525(5)
C37 C42 1.530(4)
C37 C38 1.534(4)
C38 C39 1.530(5)
C39 C40 1.526(5)
C40 C41 1.523(5)
C41 C42 1.538(5)
C43 C44 1.533(9)
C44 C45 1.3900
C44 C49 1.3900
C45 C46 1.3900
C46 C47 1.3900
C47 C48 1.3900
C48 C49 1.3900
C50 C51 1.537(19)
C51 C52 1.3900
C51 C56 1.3900
C52 C53 1.3900
C53 C54 1.3900
C54 C55 1.3900
C55 C56 1.3900
